data_7706674
loop_
_publ_author_name
'Li, Jiahe'
'Yan, Hao'
'Wang, Zhiyuan'
'Liu, Rongping'
'Luo, Baomei'
'Yang, Dengfeng'
'Chen, Hailan'
'Pan, Lixia'
'Ma, Zhen'

_publ_section_title
;
 Copper chloride complexes with substituted 4'-phenyl-terpyridine ligands:
 synthesis, characterization, antiproliferative activities and DNA
 interactions.
;
_journal_issue 23
_journal_name_full 'Dalton transactions (Cambridge, England : 2003)'
_journal_page_first 8243
_journal_page_last 8257
_journal_paper_doi 10.1039/d0dt03989f
_journal_volume 50
_journal_year 2021
_chemical_formula_moiety 'C21 H15 Cl2 Cu N3 O'
_chemical_formula_sum 'C21 H15 Cl2 Cu N3 O'
_chemical_formula_weight 459.80
_space_group_crystal_system monoclinic
_space_group_IT_number 14
_space_group_name_Hall '-P 2ybc'
_space_group_name_H-M_alt 'P 1 21/c 1'
_atom_sites_solution_hydrogens geom
_audit_creation_method SHELXL-2018/3
_audit_update_record
;
2020-11-15 deposited with the CCDC.	2021-02-08 downloaded from the CCDC.
;
_cell_angle_alpha 90
_cell_angle_beta 106.105(17)
_cell_angle_gamma 90
_cell_formula_units_Z 4
_cell_length_a 13.922(3)
_cell_length_b 12.541(2)
_cell_length_c 10.8692(16)
_cell_measurement_reflns_used 4683
_cell_measurement_temperature 293(2)
_cell_measurement_theta_max 29.0410
_cell_measurement_theta_min 3.8000
_cell_volume 1823.2(6)
_computing_cell_refinement 'CrysAlisPro 1.171.39.27b (Rigaku OD, 2015)'
_computing_data_collection 'CrysAlisPro 1.171.39.27b (Rigaku OD, 2015)'
_computing_data_reduction 'CrysAlisPro 1.171.39.27b (Rigaku OD, 2015)'
_computing_molecular_graphics 'Mercury (Macrae et al., 2008)'
_computing_publication_material 'SHELXL2018 and PLATON (Spek, 2009)'
_computing_structure_refinement 'SHELXL-2018/3 (Sheldrick, 2018)'
_computing_structure_solution 'SHELXS-97 (Sheldrick, 2008)'
_diffrn_ambient_temperature 293(2)
_diffrn_detector_area_resol_mean 10.3818
_diffrn_measured_fraction_theta_full 0.999
_diffrn_measured_fraction_theta_max 0.844
_diffrn_measurement_device_type 'SuperNova, Dual, Cu at zero, Atlas'
_diffrn_measurement_method '\w scans'
_diffrn_radiation_type MoK\a
_diffrn_radiation_wavelength 0.71073
_diffrn_reflns_av_R_equivalents 0.0271
_diffrn_reflns_av_unetI/netI 0.0354
_diffrn_reflns_Laue_measured_fraction_full 0.999
_diffrn_reflns_Laue_measured_fraction_max 0.844
_diffrn_reflns_limit_h_max 17
_diffrn_reflns_limit_h_min -14
_diffrn_reflns_limit_k_max 17
_diffrn_reflns_limit_k_min -14
_diffrn_reflns_limit_l_max 13
_diffrn_reflns_limit_l_min -13
_diffrn_reflns_number 10154
_diffrn_reflns_point_group_measured_fraction_full 0.999
_diffrn_reflns_point_group_measured_fraction_max 0.844
_diffrn_reflns_theta_full 25.242
_diffrn_reflns_theta_max 29.550
_diffrn_reflns_theta_min 3.046
_diffrn_source 'SuperNova (Mo) X-ray Source'
_exptl_absorpt_coefficient_mu 1.509
_exptl_absorpt_correction_T_max 1.00000
_exptl_absorpt_correction_T_min 0.55936
_exptl_absorpt_correction_type multi-scan
_exptl_absorpt_process_details
;
CrysAlisPro 1.171.39.27b (Rigaku Oxford Diffraction, 2015)
Empirical absorption correction using spherical harmonics,
 implemented in SCALE3 ABSPACK scaling algorithm.
;
_exptl_crystal_colour green
_exptl_crystal_density_diffrn 1.675
_exptl_crystal_description prism
_exptl_crystal_F_000 932
_exptl_crystal_size_max 0.48
_exptl_crystal_size_mid 0.47
_exptl_crystal_size_min 0.19
_refine_diff_density_max 0.376
_refine_diff_density_min -0.412
_refine_diff_density_rms 0.066
_refine_ls_extinction_coef 0.0019(3)
_refine_ls_extinction_expression Fc^*^=kFc[1+0.001xFc^2^\l^3^/sin(2\q)]^-1/4^
_refine_ls_extinction_method 'SHELXL-2018/3 (Sheldrick 2018)'
_refine_ls_goodness_of_fit_ref 1.029
_refine_ls_hydrogen_treatment constr
_refine_ls_matrix_type full
_refine_ls_number_parameters 254
_refine_ls_number_reflns 4303
_refine_ls_number_restraints 0
_refine_ls_restrained_S_all 1.029
_refine_ls_R_factor_all 0.0519
_refine_ls_R_factor_gt 0.0368
_refine_ls_shift/su_max 0.001
_refine_ls_shift/su_mean 0.000
_refine_ls_structure_factor_coef Fsqd
_refine_ls_weighting_details 'w=1/[\s^2^(Fo^2^)+(0.0468P)^2^+0.7067P] where P=(Fo^2^+2Fc^2^)/3'
_refine_ls_weighting_scheme calc
_refine_ls_wR_factor_gt 0.0897
_refine_ls_wR_factor_ref 0.1014
_reflns_Friedel_coverage 0.000
_reflns_number_gt 3450
_reflns_number_total 4303
_reflns_threshold_expression 'I > 2\s(I)'
_cod_data_source_file d0dt03989f2.cif
_cod_data_source_block D_CCDC4
_cod_depositor_comments 'Adding full bibliography for 7706668--7706674.cif.'
_cod_original_sg_symbol_H-M 'P 21/c'
_cod_database_code 7706674
_shelx_shelxl_version_number 2018/3
_shelx_space_group_comment
;
The symmetry employed for this shelxl refinement is uniquely defined
by the following loop, which should always be used as a source of
symmetry information in preference to the above space-group names.
They are only intended as comments.
;

loop_
_space_group_symop_operation_xyz
'x, y, z'
'-x, y+1/2, -z+1/2'
'-x, -y, -z'
'x, -y-1/2, z-1/2'

loop_
_atom_site_label
_atom_site_type_symbol
_atom_site_fract_x
_atom_site_fract_y
_atom_site_fract_z
_atom_site_U_iso_or_equiv
_atom_site_adp_type
_atom_site_occupancy
_atom_site_site_symmetry_order
_atom_site_calc_flag
_atom_site_refinement_flags_posn
_atom_site_refinement_flags_adp
_atom_site_refinement_flags_occupancy
_atom_site_disorder_assembly
_atom_site_disorder_group
Cu1 Cu 0.85286(2) 0.01572(2) 0.48255(2) 0.03578(12) Uani 1 1 d . . . . .
Cl1 Cl 0.69368(5) 0.03659(5) 0.55647(6) 0.04249(17) Uani 1 1 d . . . . .
Cl2 Cl 0.96948(5) -0.01498(6) 0.66513(6) 0.04799(19) Uani 1 1 d . . . . .
O1 O 0.42242(14) 0.16103(16) -0.43695(15) 0.0529(5) Uani 1 1 d . . . . .
H1A H 0.404910 0.105817 -0.477354 0.079 Uiso 1 1 calc R U . . .
N1 N 0.82023(15) -0.13611(16) 0.42065(17) 0.0351(4) Uani 1 1 d . . . . .
N2 N 0.78020(14) 0.03977(16) 0.30566(17) 0.0320(4) Uani 1 1 d . . . . .
N3 N 0.87172(14) 0.17553(17) 0.47066(16) 0.0343(4) Uani 1 1 d . . . . .
C1 C 0.8445(2) -0.2244(2) 0.4895(2) 0.0427(6) Uani 1 1 d . . . . .
H1B H 0.882089 -0.218485 0.574501 0.051 Uiso 1 1 calc R U . . .
C2 C 0.8166(2) -0.3237(2) 0.4406(3) 0.0482(7) Uani 1 1 d . . . . .
H2A H 0.834771 -0.383797 0.491827 0.058 Uiso 1 1 calc R U . . .
C3 C 0.7616(2) -0.3336(2) 0.3155(3) 0.0503(7) Uani 1 1 d . . . . .
H3A H 0.742973 -0.400556 0.279985 0.060 Uiso 1 1 calc R U . . .
C4 C 0.7345(2) -0.2427(2) 0.2432(2) 0.0432(6) Uani 1 1 d . . . . .
H4A H 0.696939 -0.247346 0.158011 0.052 Uiso 1 1 calc R U . . .
C5 C 0.76345(18) -0.14504(19) 0.2984(2) 0.0340(5) Uani 1 1 d . . . . .
C6 C 0.73892(17) -0.04160(19) 0.2330(2) 0.0316(5) Uani 1 1 d . . . . .
C7 C 0.67911(18) -0.0250(2) 0.1102(2) 0.0349(5) Uani 1 1 d . . . . .
H7A H 0.649634 -0.082711 0.060128 0.042 Uiso 1 1 calc R U . . .
C8 C 0.66276(17) 0.07776(19) 0.0612(2) 0.0329(5) Uani 1 1 d . . . . .
C9 C 0.70926(17) 0.1613(2) 0.1404(2) 0.0347(5) Uani 1 1 d . . . . .
H9A H 0.700865 0.231281 0.111036 0.042 Uiso 1 1 calc R U . . .
C10 C 0.76759(17) 0.13939(19) 0.2623(2) 0.0321(5) Uani 1 1 d . . . . .
C11 C 0.82308(17) 0.21790(19) 0.35667(19) 0.0324(5) Uani 1 1 d . . . . .
C12 C 0.8292(2) 0.3242(2) 0.3314(2) 0.0413(6) Uani 1 1 d . . . . .
H12A H 0.795768 0.352111 0.251734 0.050 Uiso 1 1 calc R U . . .
C13 C 0.8858(2) 0.3890(2) 0.4263(2) 0.0470(6) Uani 1 1 d . . . . .
H13A H 0.891925 0.461318 0.410931 0.056 Uiso 1 1 calc R U . . .
C14 C 0.9327(2) 0.3466(2) 0.5429(2) 0.0447(6) Uani 1 1 d . . . . .
H14A H 0.970082 0.389650 0.608516 0.054 Uiso 1 1 calc R U . . .
C15 C 0.92411(18) 0.2396(2) 0.5619(2) 0.0397(6) Uani 1 1 d . . . . .
H15A H 0.956068 0.210794 0.641602 0.048 Uiso 1 1 calc R U . . .
C16 C 0.59904(17) 0.0989(2) -0.0696(2) 0.0343(5) Uani 1 1 d . . . . .
C17 C 0.5752(2) 0.2013(2) -0.1140(2) 0.0515(7) Uani 1 1 d . . . . .
H17A H 0.598863 0.258671 -0.059990 0.062 Uiso 1 1 calc R U . . .
C18 C 0.5173(2) 0.2199(2) -0.2365(3) 0.0557(8) Uani 1 1 d . . . . .
H18A H 0.502642 0.289680 -0.264324 0.067 Uiso 1 1 calc R U . . .
C19 C 0.48063(18) 0.1371(2) -0.3184(2) 0.0396(6) Uani 1 1 d . . . . .
C20 C 0.5036(2) 0.0346(2) -0.2769(2) 0.0432(6) Uani 1 1 d . . . . .
H20A H 0.479923 -0.022416 -0.331556 0.052 Uiso 1 1 calc R U . . .
C21 C 0.5620(2) 0.0165(2) -0.1539(2) 0.0405(6) Uani 1 1 d . . . . .
H21A H 0.576870 -0.053382 -0.126599 0.049 Uiso 1 1 calc R U . . .

loop_
_atom_site_aniso_label
_atom_site_aniso_U_11
_atom_site_aniso_U_22
_atom_site_aniso_U_33
_atom_site_aniso_U_23
_atom_site_aniso_U_13
_atom_site_aniso_U_12
Cu1 0.0444(2) 0.03117(19) 0.02548(16) 0.00195(11) -0.00083(12) 0.00075(13)
Cl1 0.0422(4) 0.0450(4) 0.0374(3) -0.0073(3) 0.0063(2) -0.0029(3)
Cl2 0.0507(4) 0.0542(4) 0.0305(3) 0.0073(3) -0.0032(2) 0.0083(3)
O1 0.0610(12) 0.0477(12) 0.0348(9) 0.0055(8) -0.0121(8) -0.0073(10)
N1 0.0416(11) 0.0325(11) 0.0301(9) 0.0021(8) 0.0077(8) 0.0051(9)
N2 0.0387(11) 0.0293(10) 0.0247(9) -0.0003(8) 0.0034(7) -0.0002(9)
N3 0.0379(11) 0.0341(11) 0.0272(9) 0.0005(8) 0.0030(7) -0.0022(9)
C1 0.0515(16) 0.0380(15) 0.0389(13) 0.0070(11) 0.0128(11) 0.0065(12)
C2 0.0640(18) 0.0315(14) 0.0511(15) 0.0084(12) 0.0193(13) 0.0057(13)
C3 0.0666(19) 0.0293(14) 0.0583(17) -0.0049(12) 0.0230(14) -0.0055(13)
C4 0.0522(16) 0.0356(14) 0.0406(13) -0.0034(11) 0.0111(11) -0.0036(13)
C5 0.0370(13) 0.0312(13) 0.0338(11) -0.0013(10) 0.0098(9) 0.0006(11)
C6 0.0330(12) 0.0302(12) 0.0291(10) -0.0029(9) 0.0047(8) -0.0007(10)
C7 0.0377(13) 0.0337(13) 0.0304(11) -0.0055(9) 0.0046(9) -0.0026(11)
C8 0.0328(12) 0.0341(13) 0.0286(10) -0.0020(9) 0.0031(8) -0.0015(10)
C9 0.0390(13) 0.0309(13) 0.0293(11) 0.0010(9) 0.0015(9) -0.0015(11)
C10 0.0343(12) 0.0301(12) 0.0286(10) -0.0007(9) 0.0035(8) -0.0027(10)
C11 0.0347(12) 0.0319(13) 0.0269(10) -0.0012(9) 0.0026(8) -0.0004(10)
C12 0.0542(15) 0.0325(14) 0.0304(11) -0.0003(10) 0.0005(10) -0.0025(12)
C13 0.0609(18) 0.0309(14) 0.0457(14) -0.0073(11) 0.0092(12) -0.0058(13)
C14 0.0502(15) 0.0431(16) 0.0354(12) -0.0140(11) 0.0029(10) -0.0105(13)
C15 0.0442(14) 0.0426(15) 0.0283(11) -0.0033(10) 0.0031(9) -0.0072(12)
C16 0.0345(12) 0.0350(13) 0.0296(11) -0.0014(9) 0.0028(9) -0.0017(11)
C17 0.0618(18) 0.0345(15) 0.0416(14) -0.0035(11) -0.0131(12) -0.0044(13)
C18 0.0656(19) 0.0351(15) 0.0486(15) 0.0056(12) -0.0136(13) -0.0032(14)
C19 0.0377(13) 0.0456(16) 0.0296(11) 0.0033(10) -0.0004(9) -0.0041(12)
C20 0.0504(16) 0.0392(15) 0.0317(12) -0.0064(11) -0.0025(10) -0.0025(13)
C21 0.0497(16) 0.0328(14) 0.0305(12) 0.0000(10) -0.0026(10) -0.0001(12)

loop_
_atom_type_symbol
_atom_type_description
_atom_type_scat_dispersion_real
_atom_type_scat_dispersion_imag
_atom_type_scat_source
C C 0.0033 0.0016 'International Tables Vol C Tables 4.2.6.8 and 6.1.1.4'
H H 0.0000 0.0000 'International Tables Vol C Tables 4.2.6.8 and 6.1.1.4'
N N 0.0061 0.0033 'International Tables Vol C Tables 4.2.6.8 and 6.1.1.4'
O O 0.0106 0.0060 'International Tables Vol C Tables 4.2.6.8 and 6.1.1.4'
Cu Cu 0.3201 1.2651 'International Tables Vol C Tables 4.2.6.8 and 6.1.1.4'
Cl Cl 0.1484 0.1585 'International Tables Vol C Tables 4.2.6.8 and 6.1.1.4'

loop_
_geom_angle_atom_site_label_1
_geom_angle_atom_site_label_2
_geom_angle_atom_site_label_3
_geom_angle
_geom_angle_site_symmetry_1
_geom_angle_site_symmetry_3
_geom_angle_publ_flag
N2 Cu1 N1 79.00(8) . . ?
N2 Cu1 N3 79.85(8) . . ?
N1 Cu1 N3 157.90(7) . . ?
N2 Cu1 Cl2 165.32(6) . . ?
N1 Cu1 Cl2 100.05(6) . . ?
N3 Cu1 Cl2 98.78(5) . . ?
N2 Cu1 Cl1 92.08(6) . . ?
N1 Cu1 Cl1 93.79(6) . . ?
N3 Cu1 Cl1 93.28(6) . . ?
Cl2 Cu1 Cl1 102.60(3) . . ?
C1 N1 C5 118.3(2) . . ?
C1 N1 Cu1 126.71(16) . . ?
C5 N1 Cu1 114.87(16) . . ?
C6 N2 C10 121.40(19) . . ?
C6 N2 Cu1 119.72(16) . . ?
C10 N2 Cu1 118.74(15) . . ?
C15 N3 C11 118.8(2) . . ?
C15 N3 Cu1 127.19(16) . . ?
C11 N3 Cu1 114.05(15) . . ?
N1 C1 C2 122.7(2) . . ?
C1 C2 C3 119.3(3) . . ?
C2 C3 C4 118.7(3) . . ?
C5 C4 C3 119.2(2) . . ?
N1 C5 C4 121.6(2) . . ?
N1 C5 C6 113.3(2) . . ?
C4 C5 C6 125.0(2) . . ?
N2 C6 C7 120.5(2) . . ?
N2 C6 C5 112.81(19) . . ?
C7 C6 C5 126.7(2) . . ?
C6 C7 C8 120.1(2) . . ?
C7 C8 C9 117.5(2) . . ?
C7 C8 C16 121.8(2) . . ?
C9 C8 C16 120.8(2) . . ?
C10 C9 C8 119.5(2) . . ?
N2 C10 C9 120.9(2) . . ?
N2 C10 C11 112.83(19) . . ?
C9 C10 C11 126.2(2) . . ?
N3 C11 C12 121.7(2) . . ?
N3 C11 C10 114.2(2) . . ?
C12 C11 C10 124.0(2) . . ?
C11 C12 C13 118.6(2) . . ?
C14 C13 C12 119.6(2) . . ?
C13 C14 C15 119.0(2) . . ?
N3 C15 C14 122.3(2) . . ?
C17 C16 C21 117.0(2) . . ?
C17 C16 C8 121.7(2) . . ?
C21 C16 C8 121.2(2) . . ?
C18 C17 C16 121.2(2) . . ?
C19 C18 C17 120.9(3) . . ?
O1 C19 C20 123.1(2) . . ?
O1 C19 C18 117.8(2) . . ?
C20 C19 C18 119.1(2) . . ?
C19 C20 C21 119.7(2) . . ?
C20 C21 C16 122.1(2) . . ?

loop_
_geom_bond_atom_site_label_1
_geom_bond_atom_site_label_2
_geom_bond_distance
_geom_bond_site_symmetry_2
_geom_bond_publ_flag
Cu1 N2 1.9318(18) . ?
Cu1 N1 2.029(2) . ?
Cu1 N3 2.030(2) . ?
Cu1 Cl2 2.2214(8) . ?
Cu1 Cl1 2.5716(8) . ?
O1 C19 1.352(3) . ?
N1 C1 1.326(3) . ?
N1 C5 1.350(3) . ?
N2 C6 1.321(3) . ?
N2 C10 1.330(3) . ?
N3 C15 1.327(3) . ?
N3 C11 1.346(3) . ?
C1 C2 1.367(4) . ?
C2 C3 1.369(4) . ?
C3 C4 1.377(4) . ?
C4 C5 1.374(3) . ?
C5 C6 1.473(3) . ?
C6 C7 1.379(3) . ?
C7 C8 1.389(3) . ?
C8 C9 1.396(3) . ?
C8 C16 1.476(3) . ?
C9 C10 1.376(3) . ?
C10 C11 1.476(3) . ?
C11 C12 1.369(3) . ?
C12 C13 1.376(3) . ?
C13 C14 1.363(4) . ?
C14 C15 1.367(4) . ?
C16 C17 1.379(4) . ?
C16 C21 1.382(3) . ?
C17 C18 1.371(3) . ?
C18 C19 1.371(4) . ?
C19 C20 1.370(4) . ?
C20 C21 1.377(3) . ?

loop_
_geom_torsion_atom_site_label_1
_geom_torsion_atom_site_label_2
_geom_torsion_atom_site_label_3
_geom_torsion_atom_site_label_4
_geom_torsion
_geom_torsion_site_symmetry_1
_geom_torsion_site_symmetry_2
_geom_torsion_site_symmetry_3
_geom_torsion_site_symmetry_4
_geom_torsion_publ_flag
C5 N1 C1 C2 1.7(4) . . . . ?
Cu1 N1 C1 C2 177.9(2) . . . . ?
N1 C1 C2 C3 0.3(4) . . . . ?
C1 C2 C3 C4 -1.2(4) . . . . ?
C2 C3 C4 C5 0.2(4) . . . . ?
C1 N1 C5 C4 -2.8(4) . . . . ?
Cu1 N1 C5 C4 -179.42(19) . . . . ?
C1 N1 C5 C6 178.3(2) . . . . ?
Cu1 N1 C5 C6 1.7(3) . . . . ?
C3 C4 C5 N1 1.9(4) . . . . ?
C3 C4 C5 C6 -179.4(2) . . . . ?
C10 N2 C6 C7 -1.6(4) . . . . ?
Cu1 N2 C6 C7 173.98(17) . . . . ?
C10 N2 C6 C5 179.0(2) . . . . ?
Cu1 N2 C6 C5 -5.3(3) . . . . ?
N1 C5 C6 N2 2.1(3) . . . . ?
C4 C5 C6 N2 -176.7(2) . . . . ?
N1 C5 C6 C7 -177.1(2) . . . . ?
C4 C5 C6 C7 4.0(4) . . . . ?
N2 C6 C7 C8 0.8(4) . . . . ?
C5 C6 C7 C8 -179.9(2) . . . . ?
C6 C7 C8 C9 0.3(3) . . . . ?
C6 C7 C8 C16 -179.8(2) . . . . ?
C7 C8 C9 C10 -0.7(3) . . . . ?
C16 C8 C9 C10 179.5(2) . . . . ?
C6 N2 C10 C9 1.3(4) . . . . ?
Cu1 N2 C10 C9 -174.41(17) . . . . ?
C6 N2 C10 C11 -177.7(2) . . . . ?
Cu1 N2 C10 C11 6.6(3) . . . . ?
C8 C9 C10 N2 -0.1(4) . . . . ?
C8 C9 C10 C11 178.8(2) . . . . ?
C15 N3 C11 C12 2.3(4) . . . . ?
Cu1 N3 C11 C12 -178.75(19) . . . . ?
C15 N3 C11 C10 179.8(2) . . . . ?
Cu1 N3 C11 C10 -1.3(3) . . . . ?
N2 C10 C11 N3 -3.2(3) . . . . ?
C9 C10 C11 N3 177.8(2) . . . . ?
N2 C10 C11 C12 174.2(2) . . . . ?
C9 C10 C11 C12 -4.7(4) . . . . ?
N3 C11 C12 C13 -0.8(4) . . . . ?
C10 C11 C12 C13 -178.1(2) . . . . ?
C11 C12 C13 C14 -1.0(4) . . . . ?
C12 C13 C14 C15 1.4(4) . . . . ?
C11 N3 C15 C14 -2.0(4) . . . . ?
Cu1 N3 C15 C14 179.24(19) . . . . ?
C13 C14 C15 N3 0.1(4) . . . . ?
C7 C8 C16 C17 173.8(2) . . . . ?
C9 C8 C16 C17 -6.3(4) . . . . ?
C7 C8 C16 C21 -7.3(4) . . . . ?
C9 C8 C16 C21 172.5(2) . . . . ?
C21 C16 C17 C18 0.0(4) . . . . ?
C8 C16 C17 C18 178.9(3) . . . . ?
C16 C17 C18 C19 0.4(5) . . . . ?
C17 C18 C19 O1 178.8(3) . . . . ?
C17 C18 C19 C20 -0.8(5) . . . . ?
O1 C19 C20 C21 -178.8(2) . . . . ?
C18 C19 C20 C21 0.7(4) . . . . ?
C19 C20 C21 C16 -0.3(4) . . . . ?
C17 C16 C21 C20 -0.1(4) . . . . ?
C8 C16 C21 C20 -179.0(2) . . . . ?
